data_7103109
loop_
_publ_author_name
'Makarova, Elena A'
'Shimizu, Soji'
'Matsuda, Atsushi'
'Luk'yanets, Evgeny A'
'Kobayashi, Nagao'

_publ_section_title
;
 meso-Aryl tribenzosubporphyrin--a totally substituted subporphyrin
 species.
;
_journal_issue 18
_journal_name_full 'Chemical communications (Cambridge, England)'
_journal_page_first 2109
_journal_page_last 2111
_journal_paper_doi 10.1039/b801712c
_journal_year 2008
_chemical_formula_moiety 'C63 H42 B N3 O Si, C H2 Cl2'
_chemical_formula_sum 'C64 H44 B Cl2 N3 O Si'
_chemical_formula_weight 980.82
_chemical_name_systematic
;
?
;
_space_group_IT_number 14
_symmetry_cell_setting monoclinic
_symmetry_Int_Tables_number 14
_symmetry_space_group_name_Hall '-P 2yn'
_symmetry_space_group_name_H-M 'P 1 21/n 1'
_atom_sites_solution_hydrogens geom
_atom_sites_solution_primary direct
_atom_sites_solution_secondary difmap
_audit_creation_method SHELXL-97
_cell_angle_alpha 90
_cell_angle_beta 101.8532(9)
_cell_angle_gamma 90
_cell_formula_units_Z 4
_cell_length_a 10.127(3)
_cell_length_b 36.058(8)
_cell_length_c 14.055(3)
_cell_measurement_reflns_used 15891
_cell_measurement_temperature 173(2)
_cell_measurement_theta_max 27.4835
_cell_measurement_theta_min 3.0132
_cell_volume 5023(2)
_computing_structure_refinement 'SHELXL-97 (Sheldrick, 1997)'
_computing_structure_solution 'SHELXS-97 (Sheldrick, 1990)'
_diffrn_ambient_temperature 173(2)
_diffrn_detector_area_resol_mean 28.5714
_diffrn_measured_fraction_theta_full 0.986
_diffrn_measured_fraction_theta_max 0.986
_diffrn_measurement_device_type CCD
_diffrn_measurement_method dtprofit.ref
_diffrn_radiation_monochromator 'Graphite Monochromator'
_diffrn_radiation_source 'Rotating Anode'
_diffrn_radiation_type MoK\a
_diffrn_radiation_wavelength 0.71070
_diffrn_reflns_av_R_equivalents 0.0496
_diffrn_reflns_av_sigmaI/netI 0.0513
_diffrn_reflns_limit_h_max 12
_diffrn_reflns_limit_h_min -13
_diffrn_reflns_limit_k_max 36
_diffrn_reflns_limit_k_min -46
_diffrn_reflns_limit_l_max 18
_diffrn_reflns_limit_l_min -17
_diffrn_reflns_number 35656
_diffrn_reflns_theta_full 27.48
_diffrn_reflns_theta_max 27.48
_diffrn_reflns_theta_min 3.02
_exptl_absorpt_coefficient_mu 0.201
_exptl_absorpt_correction_T_max 0.9421
_exptl_absorpt_correction_T_min 0.9149
_exptl_absorpt_correction_type multi-scan
_exptl_crystal_colour Orange
_exptl_crystal_density_diffrn 1.297
_exptl_crystal_density_method 'not measured'
_exptl_crystal_description Prism
_exptl_crystal_F_000 2040
_exptl_crystal_size_max 0.45
_exptl_crystal_size_mid 0.40
_exptl_crystal_size_min 0.30
_refine_diff_density_max 1.136
_refine_diff_density_min -1.069
_refine_diff_density_rms 0.066
_refine_ls_extinction_method none
_refine_ls_goodness_of_fit_ref 1.130
_refine_ls_hydrogen_treatment constr
_refine_ls_matrix_type full
_refine_ls_number_parameters 649
_refine_ls_number_reflns 11352
_refine_ls_number_restraints 0
_refine_ls_restrained_S_all 1.130
_refine_ls_R_factor_all 0.1090
_refine_ls_R_factor_gt 0.0861
_refine_ls_shift/su_max 0.000
_refine_ls_shift/su_mean 0.000
_refine_ls_structure_factor_coef Fsqd
_refine_ls_weighting_details 'calc w=1/[\s^2^(Fo^2^)+(0.1042P)^2^+3.9210P] where P=(Fo^2^+2Fc^2^)/3'
_refine_ls_weighting_scheme calc
_refine_ls_wR_factor_gt 0.2145
_refine_ls_wR_factor_ref 0.2333
_reflns_number_gt 8842
_reflns_number_total 11352
_reflns_threshold_expression >2sigma(I)
_cod_data_source_file b801712c.txt
_cod_data_source_block 1128
_cod_depositor_comments
;
The following automatic conversions were performed:
'_exptl_absorpt_correction_type' value 'Multi-scan' changed to
'multi-scan' according to
'/home/saulius/struct/CIF-dictionaries/cif_core.dic' dictionary named
'cif_core.dic' version 2.4.1 from 2010-06-29.

Automatic conversion script
Id: cif_fix_enum 1527 2010-12-29 10:47:43Z saulius 
;
_cod_original_sg_symbol_H-M 'P 21/n'
_cod_database_code 7103109

loop_
_symmetry_equiv_pos_as_xyz
'x, y, z'
'-x+1/2, y+1/2, -z+1/2'
'-x, -y, -z'
'x-1/2, -y-1/2, z-1/2'

loop_
_atom_site_label
_atom_site_type_symbol
_atom_site_fract_x
_atom_site_fract_y
_atom_site_fract_z
_atom_site_U_iso_or_equiv
_atom_site_adp_type
_atom_site_occupancy
_atom_site_symmetry_multiplicity
_atom_site_calc_flag
_atom_site_refinement_flags
_atom_site_disorder_assembly
_atom_site_disorder_group
B1 B 0.5811(3) 0.13160(8) 0.8041(2) 0.0298(6) Uani 1 1 d . . .
N1 N 0.5038(2) 0.12645(6) 0.70204(16) 0.0297(5) Uani 1 1 d . . .
N2 N 0.5066(2) 0.10944(6) 0.86686(16) 0.0298(5) Uani 1 1 d . . .
N3 N 0.5586(2) 0.17148(6) 0.82739(16) 0.0288(5) Uani 1 1 d . . .
C1 C 0.4979(3) 0.15294(8) 0.63191(19) 0.0310(6) Uani 1 1 d . . .
C2 C 0.4411(3) 0.13436(8) 0.5412(2) 0.0353(6) Uani 1 1 d . . .
C3 C 0.4134(3) 0.14681(9) 0.4447(2) 0.0422(7) Uani 1 1 d . . .
H1 H 0.4299 0.1718 0.4293 0.051 Uiso 1 1 calc R . .
C4 C 0.3613(4) 0.12167(11) 0.3726(2) 0.0522(9) Uani 1 1 d . . .
H2 H 0.3440 0.1295 0.3067 0.063 Uiso 1 1 calc R . .
C5 C 0.3337(4) 0.08535(10) 0.3939(2) 0.0531(9) Uani 1 1 d . . .
H3 H 0.2978 0.0688 0.3424 0.064 Uiso 1 1 calc R . .
C6 C 0.3576(4) 0.07257(9) 0.4896(2) 0.0459(8) Uani 1 1 d . . .
H4 H 0.3381 0.0476 0.5038 0.055 Uiso 1 1 calc R . .
C7 C 0.4108(3) 0.09718(8) 0.5639(2) 0.0341(6) Uani 1 1 d . . .
C8 C 0.4467(3) 0.09327(8) 0.6694(2) 0.0315(6) Uani 1 1 d . . .
C9 C 0.4226(3) 0.06685(7) 0.7375(2) 0.0319(6) Uani 1 1 d . . .
C10 C 0.4464(3) 0.07614(7) 0.8373(2) 0.0307(6) Uani 1 1 d . . .
C11 C 0.4040(3) 0.06153(8) 0.9224(2) 0.0335(6) Uani 1 1 d . . .
C12 C 0.3422(3) 0.02818(8) 0.9395(2) 0.0406(7) Uani 1 1 d . . .
H5 H 0.3223 0.0097 0.8904 0.049 Uiso 1 1 calc R . .
C13 C 0.3107(4) 0.02280(9) 1.0296(3) 0.0479(8) Uani 1 1 d . . .
H6 H 0.2689 0.0002 1.0422 0.058 Uiso 1 1 calc R . .
C14 C 0.3387(4) 0.04970(10) 1.1029(3) 0.0513(8) Uani 1 1 d . . .
H7 H 0.3151 0.0451 1.1638 0.062 Uiso 1 1 calc R . .
C15 C 0.4003(3) 0.08272(9) 1.0878(2) 0.0426(7) Uani 1 1 d . . .
H8 H 0.4193 0.1009 1.1378 0.051 Uiso 1 1 calc R . .
C16 C 0.4341(3) 0.08895(8) 0.9974(2) 0.0331(6) Uani 1 1 d . . .
C17 C 0.4959(3) 0.12017(8) 0.9583(2) 0.0315(6) Uani 1 1 d . . .
C18 C 0.5267(3) 0.15711(8) 0.98739(19) 0.0308(6) Uani 1 1 d . . .
C19 C 0.5511(3) 0.18334(8) 0.9187(2) 0.0311(6) Uani 1 1 d . . .
C20 C 0.5512(3) 0.22356(7) 0.9133(2) 0.0324(6) Uani 1 1 d . . .
C21 C 0.5484(3) 0.25128(8) 0.9833(2) 0.0392(7) Uani 1 1 d . . .
H9 H 0.5461 0.2449 1.0485 0.047 Uiso 1 1 calc R . .
C22 C 0.5490(4) 0.28777(9) 0.9553(3) 0.0499(8) Uani 1 1 d . . .
H10 H 0.5488 0.3067 1.0022 0.060 Uiso 1 1 calc R . .
C23 C 0.5500(4) 0.29748(9) 0.8594(3) 0.0523(9) Uani 1 1 d . . .
H11 H 0.5494 0.3230 0.8423 0.063 Uiso 1 1 calc R . .
C24 C 0.5518(3) 0.27101(8) 0.7887(2) 0.0407(7) Uani 1 1 d . . .
H12 H 0.5522 0.2781 0.7236 0.049 Uiso 1 1 calc R . .
C25 C 0.5529(3) 0.23344(7) 0.8152(2) 0.0320(6) Uani 1 1 d . . .
C26 C 0.5519(3) 0.19920(7) 0.7602(2) 0.0295(6) Uani 1 1 d . . .
C27 C 0.5298(3) 0.18993(7) 0.6604(2) 0.0313(6) Uani 1 1 d . . .
C28 C 0.3562(3) 0.03100(8) 0.7019(2) 0.0358(6) Uani 1 1 d . . .
C29 C 0.2190(4) 0.02983(10) 0.6662(3) 0.0548(9) Uani 1 1 d . . .
H13 H 0.1663 0.0515 0.6679 0.066 Uiso 1 1 calc R . .
C30 C 0.1572(4) -0.00272(13) 0.6279(3) 0.0675(11) Uani 1 1 d . . .
H14 H 0.0629 -0.0032 0.6020 0.081 Uiso 1 1 calc R . .
C31 C 0.2319(5) -0.03401(13) 0.6275(3) 0.0766(14) Uani 1 1 d . . .
H15 H 0.1898 -0.0564 0.6013 0.092 Uiso 1 1 calc R . .
C32 C 0.3663(6) -0.03327(12) 0.6643(5) 0.0963(19) Uani 1 1 d . . .
H16 H 0.4178 -0.0553 0.6648 0.116 Uiso 1 1 calc R . .
C33 C 0.4300(4) -0.00070(10) 0.7015(4) 0.0683(12) Uani 1 1 d . . .
H17 H 0.5246 -0.0005 0.7266 0.082 Uiso 1 1 calc R . .
C34 C 0.5201(3) 0.17108(8) 1.0866(2) 0.0357(6) Uani 1 1 d . . .
C35 C 0.3985(4) 0.17996(9) 1.1096(3) 0.0481(8) Uani 1 1 d . . .
H18 H 0.3167 0.1746 1.0650 0.058 Uiso 1 1 calc R . .
C36 C 0.3947(5) 0.19705(10) 1.1992(3) 0.0658(12) Uani 1 1 d . . .
H19 H 0.3107 0.2034 1.2150 0.079 Uiso 1 1 calc R . .
C37 C 0.5135(6) 0.20442(11) 1.2637(3) 0.0702(13) Uani 1 1 d . . .
H20 H 0.5113 0.2159 1.3242 0.084 Uiso 1 1 calc R . .
C38 C 0.6350(5) 0.19527(12) 1.2414(3) 0.0695(12) Uani 1 1 d . . .
H21 H 0.7166 0.2005 1.2862 0.083 Uiso 1 1 calc R . .
C39 C 0.6388(4) 0.17856(10) 1.1541(2) 0.0512(8) Uani 1 1 d . . .
H22 H 0.7233 0.1720 1.1395 0.061 Uiso 1 1 calc R . .
C40 C 0.5354(3) 0.21941(7) 0.5871(2) 0.0311(6) Uani 1 1 d . . .
C41 C 0.4273(3) 0.24266(10) 0.5526(3) 0.0473(8) Uani 1 1 d . . .
H23 H 0.3440 0.2390 0.5724 0.057 Uiso 1 1 calc R . .
C42 C 0.4403(4) 0.27129(10) 0.4891(3) 0.0536(9) Uani 1 1 d . . .
H24 H 0.3658 0.2872 0.4656 0.064 Uiso 1 1 calc R . .
C43 C 0.5603(4) 0.27674(9) 0.4603(2) 0.0477(8) Uani 1 1 d . . .
H25 H 0.5697 0.2969 0.4185 0.057 Uiso 1 1 calc R . .
C44 C 0.6663(4) 0.25330(10) 0.4915(2) 0.0480(8) Uani 1 1 d . . .
H26 H 0.7485 0.2567 0.4700 0.058 Uiso 1 1 calc R . .
C45 C 0.6542(3) 0.22453(9) 0.5546(2) 0.0387(7) Uani 1 1 d . . .
H27 H 0.7281 0.2082 0.5758 0.046 Uiso 1 1 calc R . .
O1 O 0.71886(19) 0.12230(6) 0.81370(15) 0.0372(5) Uani 1 1 d . . .
Si1 Si 0.86609(8) 0.10740(2) 0.85891(6) 0.0302(2) Uani 1 1 d . . .
C46 C 0.8806(3) 0.05858(8) 0.8173(2) 0.0369(6) Uani 1 1 d . . .
C47 C 0.8031(3) 0.04629(9) 0.7305(3) 0.0465(8) Uani 1 1 d . . .
H28 H 0.7400 0.0627 0.6925 0.056 Uiso 1 1 calc R . .
C48 C 0.8156(4) 0.01038(11) 0.6975(3) 0.0621(10) Uani 1 1 d . . .
H29 H 0.7625 0.0026 0.6371 0.075 Uiso 1 1 calc R . .
C49 C 0.9046(4) -0.01376(10) 0.7524(4) 0.0628(11) Uani 1 1 d . . .
H30 H 0.9132 -0.0383 0.7301 0.075 Uiso 1 1 calc R . .
C50 C 0.9813(4) -0.00236(10) 0.8399(3) 0.0606(10) Uani 1 1 d . . .
H31 H 1.0422 -0.0191 0.8784 0.073 Uiso 1 1 calc R . .
C51 C 0.9697(3) 0.03339(9) 0.8715(3) 0.0458(8) Uani 1 1 d . . .
H32 H 1.0239 0.0411 0.9317 0.055 Uiso 1 1 calc R . .
C52 C 0.9015(3) 0.10798(8) 0.9949(2) 0.0386(7) Uani 1 1 d . . .
C53 C 0.8127(4) 0.08971(10) 1.0432(2) 0.0470(8) Uani 1 1 d . . .
H33 H 0.7381 0.0766 1.0063 0.056 Uiso 1 1 calc R . .
C54 C 0.8309(5) 0.09024(11) 1.1439(3) 0.0616(11) Uani 1 1 d . . .
H34 H 0.7684 0.0781 1.1755 0.074 Uiso 1 1 calc R . .
C55 C 0.9417(6) 0.10871(12) 1.1976(3) 0.0714(13) Uani 1 1 d . . .
H35 H 0.9559 0.1090 1.2666 0.086 Uiso 1 1 calc R . .
C56 C 1.0296(5) 0.12634(13) 1.1524(3) 0.0707(12) Uani 1 1 d . . .
H36 H 1.1051 0.1389 1.1901 0.085 Uiso 1 1 calc R . .
C57 C 1.0111(4) 0.12638(11) 1.0519(3) 0.0594(10) Uani 1 1 d . . .
H37 H 1.0736 0.1390 1.0215 0.071 Uiso 1 1 calc R . .
C58 C 0.9829(3) 0.13866(8) 0.8084(2) 0.0341(6) Uani 1 1 d . . .
C59 C 0.9308(3) 0.17009(8) 0.7562(2) 0.0363(6) Uani 1 1 d . . .
H38 H 0.8372 0.1754 0.7476 0.044 Uiso 1 1 calc R . .
C60 C 1.0127(4) 0.19391(10) 0.7164(3) 0.0476(8) Uani 1 1 d . . .
H39 H 0.9747 0.2152 0.6812 0.057 Uiso 1 1 calc R . .
C61 C 1.1483(4) 0.18691(11) 0.7275(3) 0.0527(9) Uani 1 1 d . . .
H40 H 1.2046 0.2035 0.7015 0.063 Uiso 1 1 calc R . .
C62 C 1.2016(3) 0.15541(11) 0.7769(3) 0.0556(9) Uani 1 1 d . . .
H41 H 1.2948 0.1499 0.7832 0.067 Uiso 1 1 calc R . .
C63 C 1.1197(3) 0.13158(9) 0.8177(2) 0.0415(7) Uani 1 1 d . . .
H42 H 1.1582 0.1102 0.8523 0.050 Uiso 1 1 calc R . .
C64 C -0.0689(7) 0.10977(19) 0.5538(4) 0.114(2) Uani 1 1 d . . .
H43 H -0.0334 0.1257 0.6106 0.137 Uiso 1 1 calc R . .
H44 H -0.0865 0.0850 0.5786 0.137 Uiso 1 1 calc R . .
Cl1 Cl 0.04534(13) 0.10582(4) 0.48954(10) 0.0846(4) Uani 1 1 d . . .
Cl2 Cl -0.22249(18) 0.12851(6) 0.4910(3) 0.2047(16) Uani 1 1 d . . .

loop_
_atom_site_aniso_label
_atom_site_aniso_U_11
_atom_site_aniso_U_22
_atom_site_aniso_U_33
_atom_site_aniso_U_23
_atom_site_aniso_U_13
_atom_site_aniso_U_12
B1 0.0309(15) 0.0293(15) 0.0279(15) 0.0027(12) 0.0027(12) -0.0003(11)
N1 0.0327(11) 0.0290(11) 0.0274(11) 0.0028(9) 0.0063(9) -0.0022(9)
N2 0.0309(11) 0.0292(11) 0.0294(11) 0.0016(9) 0.0066(9) -0.0015(9)
N3 0.0314(11) 0.0270(11) 0.0281(11) 0.0030(9) 0.0062(9) -0.0001(9)
C1 0.0310(13) 0.0350(14) 0.0269(13) 0.0031(11) 0.0057(11) -0.0023(11)
C2 0.0363(15) 0.0378(15) 0.0311(14) 0.0004(12) 0.0054(12) -0.0029(12)
C3 0.0513(18) 0.0441(17) 0.0299(15) 0.0025(13) 0.0050(13) -0.0041(14)
C4 0.065(2) 0.061(2) 0.0272(15) 0.0019(14) 0.0013(15) -0.0064(17)
C5 0.065(2) 0.056(2) 0.0353(17) -0.0110(15) 0.0046(16) -0.0137(17)
C6 0.0546(19) 0.0432(17) 0.0388(17) -0.0052(13) 0.0071(14) -0.0105(14)
C7 0.0365(15) 0.0369(15) 0.0286(14) -0.0001(11) 0.0059(11) -0.0017(11)
C8 0.0334(14) 0.0303(13) 0.0299(14) -0.0020(11) 0.0043(11) -0.0019(10)
C9 0.0330(14) 0.0302(13) 0.0314(14) 0.0005(11) 0.0041(11) -0.0013(11)
C10 0.0309(13) 0.0273(13) 0.0337(14) 0.0032(11) 0.0059(11) -0.0018(10)
C11 0.0344(14) 0.0329(14) 0.0333(14) 0.0042(11) 0.0069(11) 0.0012(11)
C12 0.0408(16) 0.0364(15) 0.0444(17) 0.0052(13) 0.0085(13) -0.0047(12)
C13 0.0537(19) 0.0408(17) 0.053(2) 0.0121(15) 0.0194(16) -0.0109(14)
C14 0.063(2) 0.053(2) 0.0430(18) 0.0100(15) 0.0226(16) -0.0056(17)
C15 0.0512(18) 0.0425(17) 0.0375(16) 0.0055(13) 0.0172(14) -0.0019(14)
C16 0.0330(14) 0.0343(14) 0.0332(14) 0.0068(11) 0.0094(11) 0.0012(11)
C17 0.0316(13) 0.0343(14) 0.0282(13) 0.0033(11) 0.0055(11) 0.0016(11)
C18 0.0316(13) 0.0322(14) 0.0285(13) 0.0024(11) 0.0060(11) 0.0005(11)
C19 0.0306(13) 0.0329(14) 0.0292(13) -0.0018(11) 0.0045(11) -0.0010(11)
C20 0.0326(14) 0.0300(14) 0.0346(14) -0.0015(11) 0.0071(11) -0.0007(11)
C21 0.0457(17) 0.0353(15) 0.0379(16) -0.0029(12) 0.0115(13) 0.0002(12)
C22 0.068(2) 0.0339(16) 0.0477(19) -0.0049(14) 0.0113(17) 0.0005(15)
C23 0.072(2) 0.0285(15) 0.057(2) 0.0032(14) 0.0151(18) 0.0016(15)
C24 0.0510(18) 0.0309(14) 0.0413(16) 0.0058(12) 0.0123(14) -0.0013(13)
C25 0.0303(13) 0.0295(13) 0.0359(14) 0.0006(11) 0.0060(11) -0.0022(10)
C26 0.0277(12) 0.0286(13) 0.0320(14) 0.0043(10) 0.0060(11) -0.0018(10)
C27 0.0287(13) 0.0300(13) 0.0338(14) 0.0041(11) 0.0036(11) -0.0004(10)
C28 0.0401(15) 0.0345(15) 0.0329(14) 0.0020(12) 0.0076(12) -0.0070(12)
C29 0.0469(19) 0.052(2) 0.061(2) -0.0006(17) 0.0008(17) -0.0090(15)
C30 0.057(2) 0.081(3) 0.061(2) -0.010(2) 0.0036(19) -0.031(2)
C31 0.097(4) 0.063(3) 0.075(3) -0.028(2) 0.029(3) -0.045(3)
C32 0.087(4) 0.045(2) 0.163(6) -0.034(3) 0.040(4) -0.010(2)
C33 0.052(2) 0.0365(19) 0.117(4) -0.012(2) 0.019(2) -0.0055(15)
C34 0.0470(17) 0.0297(14) 0.0315(14) 0.0008(11) 0.0103(12) -0.0001(12)
C35 0.0532(19) 0.0439(18) 0.054(2) 0.0015(15) 0.0257(16) 0.0004(15)
C36 0.098(3) 0.044(2) 0.073(3) -0.0040(18) 0.059(3) 0.001(2)
C37 0.132(4) 0.046(2) 0.041(2) -0.0089(16) 0.036(3) -0.017(2)
C38 0.099(4) 0.063(2) 0.040(2) -0.0076(18) -0.001(2) -0.006(2)
C39 0.057(2) 0.054(2) 0.0378(17) -0.0027(15) 0.0000(15) 0.0035(16)
C40 0.0354(14) 0.0272(13) 0.0295(13) 0.0021(10) 0.0038(11) -0.0032(10)
C41 0.0372(16) 0.0529(19) 0.0522(19) 0.0173(16) 0.0100(14) 0.0079(14)
C42 0.056(2) 0.0488(19) 0.053(2) 0.0168(16) 0.0043(17) 0.0166(16)
C43 0.066(2) 0.0399(17) 0.0357(16) 0.0097(13) 0.0068(15) -0.0061(15)
C44 0.0497(19) 0.055(2) 0.0405(17) 0.0099(15) 0.0118(15) -0.0085(15)
C45 0.0362(15) 0.0428(16) 0.0374(15) 0.0055(13) 0.0083(12) 0.0029(12)
O1 0.0303(10) 0.0417(11) 0.0390(11) 0.0056(9) 0.0058(8) 0.0032(8)
Si1 0.0293(4) 0.0299(4) 0.0302(4) 0.0008(3) 0.0032(3) 0.0009(3)
C46 0.0354(15) 0.0331(14) 0.0446(17) -0.0024(12) 0.0138(13) -0.0025(11)
C47 0.0413(17) 0.0411(17) 0.055(2) -0.0064(15) 0.0050(14) -0.0003(13)
C48 0.059(2) 0.053(2) 0.076(3) -0.0265(19) 0.016(2) -0.0123(18)
C49 0.062(2) 0.0335(17) 0.099(3) -0.0147(19) 0.032(2) -0.0024(16)
C50 0.062(2) 0.0357(18) 0.087(3) 0.0059(18) 0.020(2) 0.0076(16)
C51 0.0458(18) 0.0368(16) 0.055(2) 0.0054(14) 0.0106(15) 0.0056(13)
C52 0.0441(17) 0.0350(15) 0.0344(15) 0.0013(12) 0.0028(13) 0.0066(12)
C53 0.0517(19) 0.0491(18) 0.0399(17) 0.0080(14) 0.0087(15) 0.0102(15)
C54 0.084(3) 0.063(2) 0.043(2) 0.0173(18) 0.025(2) 0.026(2)
C55 0.113(4) 0.067(3) 0.0300(18) 0.0018(17) 0.005(2) 0.025(3)
C56 0.094(3) 0.070(3) 0.039(2) -0.0095(19) -0.008(2) -0.004(2)
C57 0.066(2) 0.063(2) 0.0415(19) 0.0013(17) -0.0059(17) -0.0077(18)
C58 0.0339(14) 0.0340(14) 0.0330(14) -0.0054(11) 0.0032(11) -0.0014(11)
C59 0.0369(15) 0.0374(15) 0.0336(15) 0.0029(12) 0.0051(12) -0.0017(12)
C60 0.0492(19) 0.0451(18) 0.0471(19) 0.0074(14) 0.0067(15) -0.0047(14)
C61 0.0475(19) 0.068(2) 0.0469(19) 0.0050(17) 0.0196(16) -0.0153(17)
C62 0.0306(16) 0.071(2) 0.067(2) -0.0026(19) 0.0133(16) -0.0013(15)
C63 0.0324(15) 0.0424(16) 0.0496(18) 0.0047(14) 0.0080(13) 0.0037(12)
C64 0.159(6) 0.123(5) 0.067(3) -0.037(3) 0.038(4) -0.036(4)
Cl1 0.0768(8) 0.0840(8) 0.0894(9) 0.0070(6) 0.0085(7) 0.0047(6)
Cl2 0.0752(10) 0.1411(17) 0.393(4) -0.140(2) 0.0372(17) 0.0113(10)

loop_
_atom_type_symbol
_atom_type_description
_atom_type_scat_dispersion_real
_atom_type_scat_dispersion_imag
_atom_type_scat_source
C C 0.0033 0.0016 'International Tables Vol C Tables 4.2.6.8 and 6.1.1.4'
H H 0.0000 0.0000 'International Tables Vol C Tables 4.2.6.8 and 6.1.1.4'
B B 0.0013 0.0007 'International Tables Vol C Tables 4.2.6.8 and 6.1.1.4'
N N 0.0061 0.0033 'International Tables Vol C Tables 4.2.6.8 and 6.1.1.4'
O O 0.0106 0.0060 'International Tables Vol C Tables 4.2.6.8 and 6.1.1.4'
Si Si 0.0817 0.0704 'International Tables Vol C Tables 4.2.6.8 and 6.1.1.4'
Cl Cl 0.1484 0.1585 'International Tables Vol C Tables 4.2.6.8 and 6.1.1.4'

loop_
_geom_angle_atom_site_label_1
_geom_angle_atom_site_label_2
_geom_angle_atom_site_label_3
_geom_angle
_geom_angle_site_symmetry_1
_geom_angle_site_symmetry_3
_geom_angle_publ_flag
O1 B1 N1 111.9(2) . . ?
O1 B1 N3 113.4(2) . . ?
N1 B1 N3 104.7(2) . . ?
O1 B1 N2 115.0(2) . . ?
N1 B1 N2 105.6(2) . . ?
N3 B1 N2 105.3(2) . . ?
C1 N1 C8 114.7(2) . . ?
C1 N1 B1 122.8(2) . . ?
C8 N1 B1 122.1(2) . . ?
C17 N2 C10 114.6(2) . . ?
C17 N2 B1 123.2(2) . . ?
C10 N2 B1 122.2(2) . . ?
C26 N3 C19 114.5(2) . . ?
C26 N3 B1 122.5(2) . . ?
C19 N3 B1 122.9(2) . . ?
N1 C1 C27 118.9(2) . . ?
N1 C1 C2 105.2(2) . . ?
C27 C1 C2 135.5(3) . . ?
C3 C2 C7 120.5(3) . . ?
C3 C2 C1 131.8(3) . . ?
C7 C2 C1 107.6(2) . . ?
C4 C3 C2 118.0(3) . . ?
C4 C3 H1 121.0 . . ?
C2 C3 H1 121.0 . . ?
C3 C4 C5 121.8(3) . . ?
C3 C4 H2 119.1 . . ?
C5 C4 H2 119.1 . . ?
C4 C5 C6 121.1(3) . . ?
C4 C5 H3 119.4 . . ?
C6 C5 H3 119.4 . . ?
C7 C6 C5 118.4(3) . . ?
C7 C6 H4 120.8 . . ?
C5 C6 H4 120.8 . . ?
C6 C7 C2 120.0(3) . . ?
C6 C7 C8 132.7(3) . . ?
C2 C7 C8 107.3(2) . . ?
N1 C8 C9 119.0(2) . . ?
N1 C8 C7 104.9(2) . . ?
C9 C8 C7 135.6(3) . . ?
C8 C9 C10 119.8(2) . . ?
C8 C9 C28 119.1(2) . . ?
C10 C9 C28 120.7(2) . . ?
N2 C10 C9 118.8(2) . . ?
N2 C10 C11 104.9(2) . . ?
C9 C10 C11 135.5(3) . . ?
C12 C11 C16 120.2(3) . . ?
C12 C11 C10 132.2(3) . . ?
C16 C11 C10 107.6(2) . . ?
C13 C12 C11 118.2(3) . . ?
C13 C12 H5 120.9 . . ?
C11 C12 H5 120.9 . . ?
C12 C13 C14 121.8(3) . . ?
C12 C13 H6 119.1 . . ?
C14 C13 H6 119.1 . . ?
C15 C14 C13 121.0(3) . . ?
C15 C14 H7 119.5 . . ?
C13 C14 H7 119.5 . . ?
C14 C15 C16 118.7(3) . . ?
C14 C15 H8 120.7 . . ?
C16 C15 H8 120.7 . . ?
C15 C16 C11 120.1(3) . . ?
C15 C16 C17 132.3(3) . . ?
C11 C16 C17 107.5(2) . . ?
N2 C17 C18 118.9(2) . . ?
N2 C17 C16 105.1(2) . . ?
C18 C17 C16 135.4(3) . . ?
C17 C18 C19 119.7(2) . . ?
C17 C18 C34 122.6(2) . . ?
C19 C18 C34 117.4(2) . . ?
N3 C19 C18 118.9(2) . . ?
N3 C19 C20 105.3(2) . . ?
C18 C19 C20 135.0(3) . . ?
C21 C20 C25 120.3(3) . . ?
C21 C20 C19 132.3(3) . . ?
C25 C20 C19 107.4(2) . . ?
C22 C21 C20 118.6(3) . . ?
C22 C21 H9 120.7 . . ?
C20 C21 H9 120.7 . . ?
C21 C22 C23 121.2(3) . . ?
C21 C22 H10 119.4 . . ?
C23 C22 H10 119.4 . . ?
C24 C23 C22 121.7(3) . . ?
C24 C23 H11 119.1 . . ?
C22 C23 H11 119.1 . . ?
C23 C24 C25 118.4(3) . . ?
C23 C24 H12 120.8 . . ?
C25 C24 H12 120.8 . . ?
C24 C25 C20 119.7(3) . . ?
C24 C25 C26 132.7(3) . . ?
C20 C25 C26 107.5(2) . . ?
N3 C26 C27 119.2(2) . . ?
N3 C26 C25 105.1(2) . . ?
C27 C26 C25 135.2(2) . . ?
C1 C27 C26 119.0(2) . . ?
C1 C27 C40 121.1(2) . . ?
C26 C27 C40 119.8(2) . . ?
C33 C28 C29 119.0(3) . . ?
C33 C28 C9 121.0(3) . . ?
C29 C28 C9 119.9(3) . . ?
C28 C29 C30 120.6(4) . . ?
C28 C29 H13 119.7 . . ?
C30 C29 H13 119.7 . . ?
C31 C30 C29 119.8(4) . . ?
C31 C30 H14 120.1 . . ?
C29 C30 H14 120.1 . . ?
C32 C31 C30 119.9(4) . . ?
C32 C31 H15 120.0 . . ?
C30 C31 H15 120.0 . . ?
C31 C32 C33 120.9(4) . . ?
C31 C32 H16 119.6 . . ?
C33 C32 H16 119.6 . . ?
C28 C33 C32 119.8(4) . . ?
C28 C33 H17 120.1 . . ?
C32 C33 H17 120.1 . . ?
C35 C34 C39 118.9(3) . . ?
C35 C34 C18 120.8(3) . . ?
C39 C34 C18 120.1(3) . . ?
C34 C35 C36 120.1(4) . . ?
C34 C35 H18 119.9 . . ?
C36 C35 H18 119.9 . . ?
C37 C36 C35 119.5(4) . . ?
C37 C36 H19 120.2 . . ?
C35 C36 H19 120.2 . . ?
C38 C37 C36 120.5(4) . . ?
C38 C37 H20 119.8 . . ?
C36 C37 H20 119.8 . . ?
C37 C38 C39 120.1(4) . . ?
C37 C38 H21 120.0 . . ?
C39 C38 H21 120.0 . . ?
C38 C39 C34 120.9(4) . . ?
C38 C39 H22 119.6 . . ?
C34 C39 H22 119.6 . . ?
C45 C40 C41 118.8(3) . . ?
C45 C40 C27 118.9(2) . . ?
C41 C40 C27 122.3(3) . . ?
C40 C41 C42 120.2(3) . . ?
C40 C41 H23 119.9 . . ?
C42 C41 H23 119.9 . . ?
C43 C42 C41 120.2(3) . . ?
C43 C42 H24 119.9 . . ?
C41 C42 H24 119.9 . . ?
C44 C43 C42 120.1(3) . . ?
C44 C43 H25 119.9 . . ?
C42 C43 H25 119.9 . . ?
C43 C44 C45 120.1(3) . . ?
C43 C44 H26 119.9 . . ?
C45 C44 H26 119.9 . . ?
C40 C45 C44 120.5(3) . . ?
C40 C45 H27 119.7 . . ?
C44 C45 H27 119.7 . . ?
B1 O1 Si1 160.8(2) . . ?
O1 Si1 C46 108.69(13) . . ?
O1 Si1 C52 111.83(13) . . ?
C46 Si1 C52 108.62(14) . . ?
O1 Si1 C58 104.97(12) . . ?
C46 Si1 C58 110.55(13) . . ?
C52 Si1 C58 112.11(14) . . ?
C47 C46 C51 117.5(3) . . ?
C47 C46 Si1 120.7(2) . . ?
C51 C46 Si1 121.8(2) . . ?
C46 C47 C48 121.2(3) . . ?
C46 C47 H28 119.4 . . ?
C48 C47 H28 119.4 . . ?
C49 C48 C47 119.9(4) . . ?
C49 C48 H29 120.0 . . ?
C47 C48 H29 120.0 . . ?
C48 C49 C50 119.9(3) . . ?
C48 C49 H30 120.1 . . ?
C50 C49 H30 120.1 . . ?
C49 C50 C51 119.9(4) . . ?
C49 C50 H31 120.0 . . ?
C51 C50 H31 120.0 . . ?
C50 C51 C46 121.5(3) . . ?
C50 C51 H32 119.2 . . ?
C46 C51 H32 119.2 . . ?
C57 C52 C53 117.5(3) . . ?
C57 C52 Si1 123.6(3) . . ?
C53 C52 Si1 118.9(2) . . ?
C54 C53 C52 121.6(4) . . ?
C54 C53 H33 119.2 . . ?
C52 C53 H33 119.2 . . ?
C55 C54 C53 119.0(4) . . ?
C55 C54 H34 120.5 . . ?
C53 C54 H34 120.5 . . ?
C56 C55 C54 120.4(4) . . ?
C56 C55 H35 119.8 . . ?
C54 C55 H35 119.8 . . ?
C55 C56 C57 121.0(4) . . ?
C55 C56 H36 119.5 . . ?
C57 C56 H36 119.5 . . ?
C56 C57 C52 120.6(4) . . ?
C56 C57 H37 119.7 . . ?
C52 C57 H37 119.7 . . ?
C63 C58 C59 117.5(3) . . ?
C63 C58 Si1 123.3(2) . . ?
C59 C58 Si1 119.2(2) . . ?
C60 C59 C58 121.5(3) . . ?
C60 C59 H38 119.3 . . ?
C58 C59 H38 119.3 . . ?
C61 C60 C59 120.4(3) . . ?
C61 C60 H39 119.8 . . ?
C59 C60 H39 119.8 . . ?
C60 C61 C62 119.1(3) . . ?
C60 C61 H40 120.4 . . ?
C62 C61 H40 120.4 . . ?
C61 C62 C63 120.5(3) . . ?
C61 C62 H41 119.7 . . ?
C63 C62 H41 119.7 . . ?
C58 C63 C62 120.9(3) . . ?
C58 C63 H42 119.5 . . ?
C62 C63 H42 119.5 . . ?
Cl1 C64 Cl2 114.5(4) . . ?
Cl1 C64 H43 108.6 . . ?
Cl2 C64 H43 108.6 . . ?
Cl1 C64 H44 108.6 . . ?
Cl2 C64 H44 108.6 . . ?
H43 C64 H44 107.6 . . ?

loop_
_geom_bond_atom_site_label_1
_geom_bond_atom_site_label_2
_geom_bond_distance
_geom_bond_site_symmetry_2
_geom_bond_publ_flag
B1 O1 1.414(4) . ?
B1 N1 1.498(4) . ?
B1 N3 1.502(4) . ?
B1 N2 1.503(4) . ?
N1 C1 1.365(3) . ?
N1 C8 1.367(3) . ?
N2 C17 1.368(4) . ?
N2 C10 1.372(3) . ?
N3 C26 1.367(3) . ?
N3 C19 1.369(4) . ?
C1 C27 1.411(4) . ?
C1 C2 1.450(4) . ?
C2 C3 1.402(4) . ?
C2 C7 1.426(4) . ?
C3 C4 1.380(5) . ?
C3 H1 0.9500 . ?
C4 C5 1.385(5) . ?
C4 H2 0.9500 . ?
C5 C6 1.396(5) . ?
C5 H3 0.9500 . ?
C6 C7 1.391(4) . ?
C6 H4 0.9500 . ?
C7 C8 1.460(4) . ?
C8 C9 1.406(4) . ?
C9 C10 1.415(4) . ?
C9 C28 1.495(4) . ?
C10 C11 1.450(4) . ?
C11 C12 1.399(4) . ?
C11 C16 1.431(4) . ?
C12 C13 1.381(5) . ?
C12 H5 0.9500 . ?
C13 C14 1.401(5) . ?
C13 H6 0.9500 . ?
C14 C15 1.380(5) . ?
C14 H7 0.9500 . ?
C15 C16 1.401(4) . ?
C15 H8 0.9500 . ?
C16 C17 1.449(4) . ?
C17 C18 1.409(4) . ?
C18 C19 1.410(4) . ?
C18 C34 1.497(4) . ?
C19 C20 1.452(4) . ?
C20 C21 1.406(4) . ?
C20 C25 1.429(4) . ?
C21 C22 1.374(4) . ?
C21 H9 0.9500 . ?
C22 C23 1.394(5) . ?
C22 H10 0.9500 . ?
C23 C24 1.381(5) . ?
C23 H11 0.9500 . ?
C24 C25 1.404(4) . ?
C24 H12 0.9500 . ?
C25 C26 1.455(4) . ?
C26 C27 1.414(4) . ?
C27 C40 1.490(4) . ?
C28 C33 1.366(5) . ?
C28 C29 1.377(5) . ?
C29 C30 1.386(5) . ?
C29 H13 0.9500 . ?
C30 C31 1.359(7) . ?
C30 H14 0.9500 . ?
C31 C32 1.354(7) . ?
C31 H15 0.9500 . ?
C32 C33 1.389(6) . ?
C32 H16 0.9500 . ?
C33 H17 0.9500 . ?
C34 C35 1.374(5) . ?
C34 C39 1.396(5) . ?
C35 C36 1.410(5) . ?
C35 H18 0.9500 . ?
C36 C37 1.375(7) . ?
C36 H19 0.9500 . ?
C37 C38 1.371(7) . ?
C37 H20 0.9500 . ?
C38 C39 1.374(5) . ?
C38 H21 0.9500 . ?
C39 H22 0.9500 . ?
C40 C45 1.384(4) . ?
C40 C41 1.386(4) . ?
C41 C42 1.388(5) . ?
C41 H23 0.9500 . ?
C42 C43 1.372(5) . ?
C42 H24 0.9500 . ?
C43 C44 1.366(5) . ?
C43 H25 0.9500 . ?
C44 C45 1.387(4) . ?
C44 H26 0.9500 . ?
C45 H27 0.9500 . ?
O1 Si1 1.589(2) . ?
Si1 C46 1.871(3) . ?
Si1 C52 1.872(3) . ?
Si1 C58 1.875(3) . ?
C46 C47 1.381(4) . ?
C46 C51 1.392(4) . ?
C47 C48 1.389(5) . ?
C47 H28 0.9500 . ?
C48 C49 1.371(6) . ?
C48 H29 0.9500 . ?
C49 C50 1.375(6) . ?
C49 H30 0.9500 . ?
C50 C51 1.376(5) . ?
C50 H31 0.9500 . ?
C51 H32 0.9500 . ?
C52 C57 1.396(5) . ?
C52 C53 1.397(5) . ?
C53 C54 1.389(5) . ?
C53 H33 0.9500 . ?
C54 C55 1.387(7) . ?
C54 H34 0.9500 . ?
C55 C56 1.354(7) . ?
C55 H35 0.9500 . ?
C56 C57 1.386(5) . ?
C56 H36 0.9500 . ?
C57 H37 0.9500 . ?
C58 C63 1.389(4) . ?
C58 C59 1.394(4) . ?
C59 C60 1.389(4) . ?
C59 H38 0.9500 . ?
C60 C61 1.372(5) . ?
C60 H39 0.9500 . ?
C61 C62 1.382(5) . ?
C61 H40 0.9500 . ?
C62 C63 1.397(5) . ?
C62 H41 0.9500 . ?
C63 H42 0.9500 . ?
C64 Cl1 1.613(7) . ?
C64 Cl2 1.758(8) . ?
C64 H43 0.9900 . ?
C64 H44 0.9900 . ?

loop_
_geom_torsion_atom_site_label_1
_geom_torsion_atom_site_label_2
_geom_torsion_atom_site_label_3
_geom_torsion_atom_site_label_4
_geom_torsion
_geom_torsion_site_symmetry_1
_geom_torsion_site_symmetry_2
_geom_torsion_site_symmetry_3
_geom_torsion_site_symmetry_4
_geom_torsion_publ_flag
O1 B1 N1 C1 -84.7(3) . . . . ?
N3 B1 N1 C1 38.5(3) . . . . ?
N2 B1 N1 C1 149.4(2) . . . . ?
O1 B1 N1 C8 87.6(3) . . . . ?
N3 B1 N1 C8 -149.2(2) . . . . ?
N2 B1 N1 C8 -38.3(3) . . . . ?
O1 B1 N2 C17 91.0(3) . . . . ?
N1 B1 N2 C17 -145.1(2) . . . . ?
N3 B1 N2 C17 -34.6(3) . . . . ?
O1 B1 N2 C10 -87.3(3) . . . . ?
N1 B1 N2 C10 36.6(3) . . . . ?
N3 B1 N2 C10 147.1(2) . . . . ?
O1 B1 N3 C26 85.1(3) . . . . ?
N1 B1 N3 C26 -37.2(3) . . . . ?
N2 B1 N3 C26 -148.3(2) . . . . ?
O1 B1 N3 C19 -91.0(3) . . . . ?
N1 B1 N3 C19 146.8(2) . . . . ?
N2 B1 N3 C19 35.6(3) . . . . ?
C8 N1 C1 C27 167.9(3) . . . . ?
B1 N1 C1 C27 -19.3(4) . . . . ?
C8 N1 C1 C2 -5.4(3) . . . . ?
B1 N1 C1 C2 167.4(2) . . . . ?
N1 C1 C2 C3 -178.6(3) . . . . ?
C27 C1 C2 C3 9.9(6) . . . . ?
N1 C1 C2 C7 2.3(3) . . . . ?
C27 C1 C2 C7 -169.3(3) . . . . ?
C7 C2 C3 C4 -2.6(5) . . . . ?
C1 C2 C3 C4 178.4(3) . . . . ?
C2 C3 C4 C5 1.5(6) . . . . ?
C3 C4 C5 C6 -0.1(6) . . . . ?
C4 C5 C6 C7 -0.3(6) . . . . ?
C5 C6 C7 C2 -0.8(5) . . . . ?
C5 C6 C7 C8 179.7(3) . . . . ?
C3 C2 C7 C6 2.3(5) . . . . ?
C1 C2 C7 C6 -178.5(3) . . . . ?
C3 C2 C7 C8 -178.1(3) . . . . ?
C1 C2 C7 C8 1.2(3) . . . . ?
C1 N1 C8 C9 -167.1(2) . . . . ?
B1 N1 C8 C9 20.0(4) . . . . ?
C1 N1 C8 C7 6.1(3) . . . . ?
B1 N1 C8 C7 -166.8(2) . . . . ?
C6 C7 C8 N1 175.4(3) . . . . ?
C2 C7 C8 N1 -4.2(3) . . . . ?
C6 C7 C8 C9 -13.1(6) . . . . ?
C2 C7 C8 C9 167.3(3) . . . . ?
N1 C8 C9 C10 5.5(4) . . . . ?
C7 C8 C9 C10 -165.1(3) . . . . ?
N1 C8 C9 C28 178.1(3) . . . . ?
C7 C8 C9 C28 7.5(5) . . . . ?
C17 N2 C10 C9 164.7(2) . . . . ?
B1 N2 C10 C9 -16.9(4) . . . . ?
C17 N2 C10 C11 -6.5(3) . . . . ?
B1 N2 C10 C11 171.9(2) . . . . ?
C8 C9 C10 N2 -7.0(4) . . . . ?
C28 C9 C10 N2 -179.4(3) . . . . ?
C8 C9 C10 C11 160.9(3) . . . . ?
C28 C9 C10 C11 -11.5(5) . . . . ?
N2 C10 C11 C12 -177.2(3) . . . . ?
C9 C10 C11 C12 13.8(6) . . . . ?
N2 C10 C11 C16 4.0(3) . . . . ?
C9 C10 C11 C16 -165.1(3) . . . . ?
C16 C11 C12 C13 0.5(4) . . . . ?
C10 C11 C12 C13 -178.3(3) . . . . ?
C11 C12 C13 C14 0.2(5) . . . . ?
C12 C13 C14 C15 -0.5(6) . . . . ?
C13 C14 C15 C16 0.1(5) . . . . ?
C14 C15 C16 C11 0.5(5) . . . . ?
C14 C15 C16 C17 178.7(3) . . . . ?
C12 C11 C16 C15 -0.8(4) . . . . ?
C10 C11 C16 C15 178.2(3) . . . . ?
C12 C11 C16 C17 -179.5(3) . . . . ?
C10 C11 C16 C17 -0.4(3) . . . . ?
C10 N2 C17 C18 -166.0(2) . . . . ?
B1 N2 C17 C18 15.6(4) . . . . ?
C10 N2 C17 C16 6.3(3) . . . . ?
B1 N2 C17 C16 -172.1(2) . . . . ?
C15 C16 C17 N2 178.3(3) . . . . ?
C11 C16 C17 N2 -3.3(3) . . . . ?
C15 C16 C17 C18 -11.3(6) . . . . ?
C11 C16 C17 C18 167.0(3) . . . . ?
N2 C17 C18 C19 8.0(4) . . . . ?
C16 C17 C18 C19 -161.4(3) . . . . ?
N2 C17 C18 C34 -178.9(2) . . . . ?
C16 C17 C18 C34 11.7(5) . . . . ?
C26 N3 C19 C18 165.9(2) . . . . ?
B1 N3 C19 C18 -17.7(4) . . . . ?
C26 N3 C19 C20 -5.4(3) . . . . ?
B1 N3 C19 C20 171.0(2) . . . . ?
C17 C18 C19 N3 -7.0(4) . . . . ?
C34 C18 C19 N3 179.6(2) . . . . ?
C17 C18 C19 C20 161.1(3) . . . . ?
C34 C18 C19 C20 -12.3(5) . . . . ?
N3 C19 C20 C21 -178.3(3) . . . . ?
C18 C19 C20 C21 12.5(5) . . . . ?
N3 C19 C20 C25 2.5(3) . . . . ?
C18 C19 C20 C25 -166.7(3) . . . . ?
C25 C20 C21 C22 -0.8(4) . . . . ?
C19 C20 C21 C22 -179.9(3) . . . . ?
C20 C21 C22 C23 1.1(5) . . . . ?
C21 C22 C23 C24 -0.7(6) . . . . ?
C22 C23 C24 C25 -0.1(5) . . . . ?
C23 C24 C25 C20 0.4(5) . . . . ?
C23 C24 C25 C26 178.5(3) . . . . ?
C21 C20 C25 C24 0.0(4) . . . . ?
C19 C20 C25 C24 179.3(3) . . . . ?
C21 C20 C25 C26 -178.5(3) . . . . ?
C19 C20 C25 C26 0.8(3) . . . . ?
C19 N3 C26 C27 -166.6(2) . . . . ?
B1 N3 C26 C27 17.0(4) . . . . ?
C19 N3 C26 C25 5.9(3) . . . . ?
B1 N3 C26 C25 -170.5(2) . . . . ?
C24 C25 C26 N3 178.0(3) . . . . ?
C20 C25 C26 N3 -3.8(3) . . . . ?
C24 C25 C26 C27 -11.3(6) . . . . ?
C20 C25 C26 C27 166.9(3) . . . . ?
N1 C1 C27 C26 -7.1(4) . . . . ?
C2 C1 C27 C26 163.6(3) . . . . ?
N1 C1 C27 C40 175.2(2) . . . . ?
C2 C1 C27 C40 -14.1(5) . . . . ?
N3 C26 C27 C1 8.2(4) . . . . ?
C25 C26 C27 C1 -161.5(3) . . . . ?
N3 C26 C27 C40 -174.1(2) . . . . ?
C25 C26 C27 C40 16.2(5) . . . . ?
C8 C9 C28 C33 100.9(4) . . . . ?
C10 C9 C28 C33 -86.6(4) . . . . ?
C8 C9 C28 C29 -77.3(4) . . . . ?
C10 C9 C28 C29 95.2(4) . . . . ?
C33 C28 C29 C30 -1.9(6) . . . . ?
C9 C28 C29 C30 176.3(3) . . . . ?
C28 C29 C30 C31 1.5(6) . . . . ?
C29 C30 C31 C32 -0.1(7) . . . . ?
C30 C31 C32 C33 -1.0(9) . . . . ?
C29 C28 C33 C32 0.8(7) . . . . ?
C9 C28 C33 C32 -177.4(4) . . . . ?
C31 C32 C33 C28 0.6(9) . . . . ?
C17 C18 C34 C35 -78.6(4) . . . . ?
C19 C18 C34 C35 94.6(3) . . . . ?
C17 C18 C34 C39 107.4(3) . . . . ?
C19 C18 C34 C39 -79.3(4) . . . . ?
C39 C34 C35 C36 1.3(5) . . . . ?
C18 C34 C35 C36 -172.7(3) . . . . ?
C34 C35 C36 C37 -0.6(5) . . . . ?
C35 C36 C37 C38 0.0(6) . . . . ?
C36 C37 C38 C39 -0.1(6) . . . . ?
C37 C38 C39 C34 0.8(6) . . . . ?
C35 C34 C39 C38 -1.4(5) . . . . ?
C18 C34 C39 C38 172.6(3) . . . . ?
C1 C27 C40 C45 -85.9(3) . . . . ?
C26 C27 C40 C45 96.4(3) . . . . ?
C1 C27 C40 C41 96.2(4) . . . . ?
C26 C27 C40 C41 -81.5(4) . . . . ?
C45 C40 C41 C42 -2.1(5) . . . . ?
C27 C40 C41 C42 175.8(3) . . . . ?
C40 C41 C42 C43 -0.1(6) . . . . ?
C41 C42 C43 C44 2.0(6) . . . . ?
C42 C43 C44 C45 -1.8(5) . . . . ?
C41 C40 C45 C44 2.4(5) . . . . ?
C27 C40 C45 C44 -175.6(3) . . . . ?
C43 C44 C45 C40 -0.4(5) . . . . ?
N1 B1 O1 Si1 -145.5(5) . . . . ?
N3 B1 O1 Si1 96.3(6) . . . . ?
N2 B1 O1 Si1 -25.0(8) . . . . ?
B1 O1 Si1 C46 95.6(6) . . . . ?
B1 O1 Si1 C52 -24.4(7) . . . . ?
B1 O1 Si1 C58 -146.1(6) . . . . ?
O1 Si1 C46 C47 27.0(3) . . . . ?
C52 Si1 C46 C47 148.9(3) . . . . ?
C58 Si1 C46 C47 -87.7(3) . . . . ?
O1 Si1 C46 C51 -153.4(3) . . . . ?
C52 Si1 C46 C51 -31.5(3) . . . . ?
C58 Si1 C46 C51 91.9(3) . . . . ?
C51 C46 C47 C48 -1.3(5) . . . . ?
Si1 C46 C47 C48 178.3(3) . . . . ?
C46 C47 C48 C49 1.1(6) . . . . ?
C47 C48 C49 C50 0.0(6) . . . . ?
C48 C49 C50 C51 -0.8(6) . . . . ?
C49 C50 C51 C46 0.6(6) . . . . ?
C47 C46 C51 C50 0.4(5) . . . . ?
Si1 C46 C51 C50 -179.1(3) . . . . ?
O1 Si1 C52 C57 -124.1(3) . . . . ?
C46 Si1 C52 C57 116.0(3) . . . . ?
C58 Si1 C52 C57 -6.5(3) . . . . ?
O1 Si1 C52 C53 54.6(3) . . . . ?
C46 Si1 C52 C53 -65.3(3) . . . . ?
C58 Si1 C52 C53 172.2(2) . . . . ?
C57 C52 C53 C54 1.1(5) . . . . ?
Si1 C52 C53 C54 -177.7(3) . . . . ?
C52 C53 C54 C55 -1.4(5) . . . . ?
C53 C54 C55 C56 0.8(6) . . . . ?
C54 C55 C56 C57 0.1(7) . . . . ?
C55 C56 C57 C52 -0.4(7) . . . . ?
C53 C52 C57 C56 -0.1(6) . . . . ?
Si1 C52 C57 C56 178.6(3) . . . . ?
O1 Si1 C58 C63 -169.5(3) . . . . ?
C46 Si1 C58 C63 -52.4(3) . . . . ?
C52 Si1 C58 C63 68.9(3) . . . . ?
O1 Si1 C58 C59 8.5(3) . . . . ?
C46 Si1 C58 C59 125.5(2) . . . . ?
C52 Si1 C58 C59 -113.1(2) . . . . ?
C63 C58 C59 C60 -1.2(4) . . . . ?
Si1 C58 C59 C60 -179.3(2) . . . . ?
C58 C59 C60 C61 0.2(5) . . . . ?
C59 C60 C61 C62 1.4(5) . . . . ?
C60 C61 C62 C63 -2.0(6) . . . . ?
C59 C58 C63 C62 0.7(5) . . . . ?
Si1 C58 C63 C62 178.6(3) . . . . ?
C61 C62 C63 C58 0.9(6) . . . . ?

loop_
_cod_related_entry_id
_cod_related_entry_database
_cod_related_entry_code
1 ChemSpider 21118034
